data_7201408
loop_
_publ_author_name
'Zhang, Bin'
'Zhang, Yan'
'Liu, Fen'
'Guo, Yanjun'

_publ_section_title
;
 Synthesis, crystal structure, and characterization of charge-transfer
 salt: (BEDT-TTF)5[Fe(C2O4)3]&#x00B7;(H2O)2&#x00B7;CH2Cl2 (BEDT-TTF =
 bis(ethylenedithio)tetrathiafulvalene)
;
_journal_issue 11
_journal_name_full CrystEngComm
_journal_page_first 2523
_journal_paper_doi 10.1039/b910483f
_journal_volume 11
_journal_year 2009
_chemical_formula_sum 'C57 H46 Cl2 Fe O14 S40'
_chemical_formula_weight 2364.09
_chemical_name_systematic
;
?
;
_space_group_IT_number 2
_symmetry_cell_setting triclinic
_symmetry_space_group_name_Hall '-P 1'
_symmetry_space_group_name_H-M 'P -1'
_atom_sites_solution_hydrogens geom
_atom_sites_solution_primary direct
_atom_sites_solution_secondary difmap
_audit_creation_method SHELXL-97
_cell_angle_alpha 89.3682(4)
_cell_angle_beta 85.1561(5)
_cell_angle_gamma 70.3330(7)
_cell_formula_units_Z 2
_cell_length_a 11.14800(10)
_cell_length_b 11.55000(10)
_cell_length_c 35.3120(6)
_cell_measurement_reflns_used 36311
_cell_measurement_temperature 290(2)
_cell_measurement_theta_max 25.028
_cell_measurement_theta_min 3.395
_cell_volume 4265.49(9)
_computing_cell_refinement 'HKL Scalepack (Otwinowski & Minor, 1997)'
_computing_data_reduction 'HKL Denzo (Otwinowski & Minor, 1997) & maXus (Mackay et al., 1998)'
_computing_molecular_graphics 'Bruker SHELXTL V5.1 (Sheldrick, 1998)'
_computing_publication_material 'SHELXL-97 (Sheldrick, 1997)'
_computing_structure_refinement 'SHELXL-97 (Sheldrick, 1997)'
_computing_structure_solution 'SHELXS-97 (Sheldrick, 1997)'
_diffrn_ambient_temperature 293(2)
_diffrn_measured_fraction_theta_full 0.974
_diffrn_measured_fraction_theta_max 0.974
_diffrn_measurement_device_type 'Nonius Kappa CCD'
_diffrn_radiation_monochromator graphite
_diffrn_radiation_source 'fine-focus sealed tube'
_diffrn_radiation_type MoK\a
_diffrn_radiation_wavelength 0.71073
_diffrn_reflns_av_R_equivalents 0.0783
_diffrn_reflns_av_sigmaI/netI 0.1132
_diffrn_reflns_limit_h_max 13
_diffrn_reflns_limit_h_min -13
_diffrn_reflns_limit_k_max 13
_diffrn_reflns_limit_k_min -13
_diffrn_reflns_limit_l_max 42
_diffrn_reflns_limit_l_min -42
_diffrn_reflns_number 50118
_diffrn_reflns_theta_full 25.08
_diffrn_reflns_theta_max 25.08
_diffrn_reflns_theta_min 3.40
_exptl_absorpt_coefficient_mu 1.278
_exptl_absorpt_correction_T_max 0.949
_exptl_absorpt_correction_T_min 0.828
_exptl_absorpt_correction_type multi-scan
_exptl_absorpt_process_details
;
multi-scan from symmetry-related measurements
Sortav (Blessing 1995)
;
_exptl_crystal_colour black
_exptl_crystal_density_diffrn 1.841
_exptl_crystal_density_method 'not measured'
_exptl_crystal_description plate
_exptl_crystal_F_000 2400
_exptl_crystal_size_max 0.25
_exptl_crystal_size_mid 0.25
_exptl_crystal_size_min 0.05
_refine_diff_density_max 0.530
_refine_diff_density_min -0.686
_refine_diff_density_rms 0.075
_refine_ls_extinction_coef 0.00011(6)
_refine_ls_extinction_expression Fc^*^=kFc[1+0.001xFc^2^\l^3^/sin(2\q)]^-1/4^
_refine_ls_extinction_method SHELXL
_refine_ls_goodness_of_fit_ref 0.898
_refine_ls_hydrogen_treatment constr
_refine_ls_matrix_type full
_refine_ls_number_parameters 1055
_refine_ls_number_reflns 14778
_refine_ls_number_restraints 6
_refine_ls_restrained_S_all 0.913
_refine_ls_R_factor_all 0.1256
_refine_ls_R_factor_gt 0.0474
_refine_ls_shift/su_max 0.001
_refine_ls_shift/su_mean 0.000
_refine_ls_structure_factor_coef Fsqd
_refine_ls_weighting_details 'calc w=1/[\s^2^(Fo^2^)+(0.0419P)^2^+0.0000P] where P=(Fo^2^+2Fc^2^)/3'
_refine_ls_weighting_scheme calc
_refine_ls_wR_factor_gt 0.0900
_refine_ls_wR_factor_ref 0.1045
_reflns_number_gt 7375
_reflns_number_total 14778
_reflns_threshold_expression >2sigma(I)
_cod_data_source_file b910483f.txt
_cod_data_source_block CCDC727213-290K
_cod_database_code 7201408

loop_
_symmetry_equiv_pos_as_xyz
'x, y, z'
'-x, -y, -z'

loop_
_atom_site_label
_atom_site_type_symbol
_atom_site_fract_x
_atom_site_fract_y
_atom_site_fract_z
_atom_site_U_iso_or_equiv
_atom_site_adp_type
_atom_site_occupancy
_atom_site_symmetry_multiplicity
_atom_site_calc_flag
_atom_site_refinement_flags
_atom_site_disorder_assembly
_atom_site_disorder_group
Fe1 Fe 0.84887(7) 0.02264(6) 0.248751(19) 0.0432(2) Uani 1 1 d . . .
O1 O 0.9685(3) 0.1004(3) 0.22214(9) 0.0524(9) Uani 1 1 d . . .
O2 O 0.8120(3) 0.1675(3) 0.28350(9) 0.0599(10) Uani 1 1 d . . .
O3 O 1.0219(5) 0.2676(4) 0.22445(13) 0.131(2) Uani 1 1 d . . .
O4 O 0.8718(5) 0.3287(4) 0.29259(13) 0.1157(18) Uani 1 1 d . . .
O5 O 0.9308(3) -0.1287(3) 0.21587(9) 0.0502(9) Uani 1 1 d . . .
O6 O 0.9697(3) -0.0808(3) 0.28447(9) 0.0498(9) Uani 1 1 d . . .
O7 O 1.0696(4) -0.3161(4) 0.21695(12) 0.0966(15) Uani 1 1 d . . .
O8 O 1.1183(4) -0.2639(3) 0.28875(11) 0.0776(13) Uani 1 1 d . . .
O9 O 0.7179(3) 0.0998(3) 0.21157(9) 0.0513(10) Uani 1 1 d . . .
O10 O 0.7058(3) -0.0313(3) 0.27117(10) 0.0533(10) Uani 1 1 d . . .
O11 O 0.5150(4) 0.1278(4) 0.20103(11) 0.0749(13) Uani 1 1 d . . .
O12 O 0.5267(4) -0.0535(4) 0.25491(11) 0.0902(14) Uani 1 1 d . . .
S1 S 0.77580(13) 0.23046(11) 0.48586(4) 0.0490(4) Uani 1 1 d . . .
S2 S 0.83182(13) -0.03538(11) 0.49038(4) 0.0512(4) Uani 1 1 d . . .
S3 S 0.67898(13) 0.25721(11) 0.57628(4) 0.0467(4) Uani 1 1 d . . .
S4 S 0.73019(13) -0.00779(11) 0.57834(3) 0.0454(4) Uani 1 1 d . . .
S5 S 0.89674(14) 0.22609(12) 0.40917(4) 0.0536(4) Uani 1 1 d . . .
S6 S 0.96009(14) -0.08832(12) 0.41242(4) 0.0582(4) Uani 1 1 d . . .
S7 S 0.61091(12) 0.30167(11) 0.65817(4) 0.0469(4) Uani 1 1 d . . .
S8 S 0.67178(13) -0.01305(11) 0.66188(4) 0.0474(4) Uani 1 1 d . . .
S9 S 0.40136(13) 0.42112(11) 0.47094(4) 0.0480(4) Uani 1 1 d . . .
S10 S 0.45443(13) 0.15524(11) 0.47475(3) 0.0459(4) Uani 1 1 d . . .
S11 S 0.29878(13) 0.44752(11) 0.56048(4) 0.0483(4) Uani 1 1 d . . .
S12 S 0.35962(13) 0.18181(11) 0.56358(3) 0.0466(4) Uani 1 1 d . . .
S13 S 0.49090(13) 0.41968(11) 0.39014(4) 0.0492(4) Uani 1 1 d . . .
S14 S 0.54507(13) 0.10247(11) 0.39457(4) 0.0502(4) Uani 1 1 d . . .
S15 S 0.22090(13) 0.49562(11) 0.64182(4) 0.0463(4) Uani 1 1 d . . .
S16 S 0.29920(14) 0.17463(11) 0.64619(4) 0.0568(4) Uani 1 1 d . . .
S17 S 0.01675(13) 0.61658(11) 0.45254(4) 0.0496(4) Uani 1 1 d . . .
S18 S 0.08741(13) 0.35088(11) 0.45904(4) 0.0492(4) Uani 1 1 d . . .
S19 S 0.10135(13) 0.61445(11) 0.37136(4) 0.0472(4) Uani 1 1 d . . .
S20 S 0.18439(13) 0.29373(11) 0.37942(4) 0.0512(4) Uani 1 1 d . . .
S21 S 0.01169(12) 0.61843(11) 0.04628(3) 0.0406(3) Uani 1 1 d . . .
S22 S 0.08037(12) 0.35139(11) 0.03871(3) 0.0409(3) Uani 1 1 d . . .
S23 S 0.06987(12) 0.61607(11) 0.12671(4) 0.0426(3) Uani 1 1 d . . .
S24 S 0.15150(13) 0.29622(11) 0.11642(4) 0.0492(4) Uani 1 1 d . . .
S25 S 0.36170(12) 0.44756(11) 0.00401(4) 0.0460(4) Uani 1 1 d . . .
S26 S 0.43467(12) 0.17942(11) -0.00237(4) 0.0467(4) Uani 1 1 d . . .
S27 S 0.26626(12) 0.47411(11) -0.08007(4) 0.0444(4) Uani 1 1 d . . .
S28 S 0.34995(12) 0.20705(11) -0.08859(4) 0.0469(4) Uani 1 1 d . . .
S29 S 0.45308(12) 0.45168(12) 0.07886(4) 0.0502(4) Uani 1 1 d . . .
S30 S 0.53395(13) 0.13023(12) 0.07295(4) 0.0527(4) Uani 1 1 d . . .
S31 S 0.21171(13) 0.52663(12) -0.15953(4) 0.0559(4) Uani 1 1 d . . .
S32 S 0.30285(16) 0.20464(13) -0.16872(4) 0.0735(5) Uani 1 1 d . . .
S33 S 0.82517(13) 0.20287(12) 0.01754(4) 0.0512(4) Uani 1 1 d . . .
S34 S 0.83379(12) -0.05275(11) 0.01835(3) 0.0426(3) Uani 1 1 d . . .
S35 S 0.73500(13) 0.23104(12) -0.06710(4) 0.0523(4) Uani 1 1 d . . .
S36 S 0.74073(12) -0.02368(11) -0.06688(4) 0.0441(4) Uani 1 1 d . . .
S37 S 0.90637(12) 0.20498(11) 0.09419(4) 0.0456(4) Uani 1 1 d . . .
S38 S 0.90011(16) -0.09498(12) 0.09715(4) 0.0697(5) Uani 1 1 d . . .
S39 S 0.63952(15) 0.28097(13) -0.14385(4) 0.0671(5) Uani 1 1 d . . .
S40 S 0.64237(14) -0.01082(12) -0.14347(4) 0.0573(4) Uani 1 1 d . . .
C1 C 0.7738(4) 0.1063(4) 0.51386(13) 0.0380(12) Uani 1 1 d . . .
C2 C 0.7312(4) 0.1180(4) 0.55155(13) 0.0364(12) Uani 1 1 d . . .
C3 C 0.8599(4) 0.1410(4) 0.44660(12) 0.0346(12) Uani 1 1 d . . .
C4 C 0.8850(4) 0.0195(4) 0.44853(12) 0.0376(12) Uani 1 1 d . . .
C5 C 0.6578(4) 0.1951(4) 0.62081(12) 0.0361(12) Uani 1 1 d . . .
C6 C 0.6808(4) 0.0732(4) 0.62178(12) 0.0360(12) Uani 1 1 d . . .
C7 C 0.9581(5) 0.1173(4) 0.37055(13) 0.0529(15) Uani 1 1 d . . .
H7A H 0.9351 0.1599 0.3470 0.063 Uiso 1 1 calc R . .
H7B H 1.0507 0.0873 0.3698 0.063 Uiso 1 1 calc R . .
C8 C 0.9130(5) 0.0084(4) 0.37191(13) 0.0550(15) Uani 1 1 d . . .
H8A H 0.9467 -0.0407 0.3488 0.066 Uiso 1 1 calc R . .
H8B H 0.8204 0.0377 0.3724 0.066 Uiso 1 1 calc R . .
C9 C 0.6161(5) 0.2083(4) 0.69961(13) 0.0491(14) Uani 1 1 d . . .
H9A H 0.6355 0.2497 0.7208 0.059 Uiso 1 1 calc R . .
H9B H 0.5317 0.2030 0.7058 0.059 Uiso 1 1 calc R . .
C10 C 0.7097(4) 0.0819(4) 0.69611(13) 0.0452(13) Uani 1 1 d . . .
H10A H 0.7129 0.0435 0.7207 0.054 Uiso 1 1 calc R . .
H10B H 0.7938 0.0862 0.6886 0.054 Uiso 1 1 calc R . .
C11 C 0.3977(4) 0.2967(4) 0.49886(13) 0.0382(12) Uani 1 1 d . . .
C12 C 0.3552(4) 0.3076(4) 0.53622(13) 0.0371(12) Uani 1 1 d . . .
C13 C 0.4635(4) 0.3357(4) 0.42930(12) 0.0351(12) Uani 1 1 d . . .
C14 C 0.4870(4) 0.2132(4) 0.43076(12) 0.0346(12) Uani 1 1 d . . .
C15 C 0.2765(4) 0.3864(4) 0.60485(12) 0.0363(12) Uani 1 1 d . . .
C16 C 0.3065(4) 0.2635(4) 0.60635(13) 0.0396(13) Uani 1 1 d . . .
C17 C 0.5972(5) 0.2984(4) 0.35980(13) 0.0499(14) Uani 1 1 d . . .
H17A H 0.6130 0.3326 0.3354 0.060 Uiso 1 1 calc R . .
H17B H 0.6783 0.2657 0.3709 0.060 Uiso 1 1 calc R . .
C18 C 0.5484(5) 0.1947(4) 0.35321(12) 0.0460(13) Uani 1 1 d . . .
H18A H 0.6022 0.1422 0.3327 0.055 Uiso 1 1 calc R . .
H18B H 0.4626 0.2284 0.3451 0.055 Uiso 1 1 calc R . .
C19 C 0.2430(5) 0.3991(4) 0.68253(14) 0.0597(16) Uani 1 1 d . . .
H19A H 0.3322 0.3746 0.6876 0.072 Uiso 1 1 calc R . .
H19B H 0.1930 0.4479 0.7042 0.072 Uiso 1 1 calc R . .
C20 C 0.2088(5) 0.2878(4) 0.68021(14) 0.0564(15) Uani 1 1 d . . .
H20A H 0.1198 0.3123 0.6749 0.068 Uiso 1 1 calc R . .
H20B H 0.2156 0.2503 0.7050 0.068 Uiso 1 1 calc R . .
C21 C 0.0226(5) 0.4929(4) 0.48101(12) 0.0420(13) Uani 1 1 d . . .
C22 C 0.0850(4) 0.5295(4) 0.41118(13) 0.0368(12) Uani 1 1 d . . .
C23 C 0.1171(4) 0.4064(4) 0.41446(13) 0.0399(13) Uani 1 1 d . . .
C24 C 0.1880(4) 0.4958(4) 0.33732(13) 0.0465(14) Uani 1 1 d . . .
H24A H 0.1798 0.5305 0.3121 0.056 Uiso 1 1 calc R . .
H24B H 0.2778 0.4693 0.3418 0.056 Uiso 1 1 calc R . .
C25 C 0.1462(5) 0.3847(4) 0.33782(13) 0.0501(14) Uani 1 1 d . . .
H25A H 0.1867 0.3337 0.3155 0.060 Uiso 1 1 calc R . .
H25B H 0.0545 0.4115 0.3362 0.060 Uiso 1 1 calc R . .
C26 C 0.0193(4) 0.4939(4) 0.01787(11) 0.0321(12) Uani 1 1 d . . .
C27 C 0.0635(4) 0.5326(4) 0.08674(12) 0.0309(11) Uani 1 1 d . . .
C28 C 0.0953(4) 0.4098(4) 0.08306(12) 0.0341(12) Uani 1 1 d . . .
C29 C 0.1825(4) 0.4981(4) 0.15115(13) 0.0429(13) Uani 1 1 d . . .
H29A H 0.2648 0.4750 0.1364 0.051 Uiso 1 1 calc R . .
H29B H 0.1920 0.5314 0.1754 0.051 Uiso 1 1 calc R . .
C30 C 0.1481(5) 0.3846(4) 0.15829(13) 0.0472(14) Uani 1 1 d . . .
H30A H 0.0629 0.4084 0.1713 0.057 Uiso 1 1 calc R . .
H30B H 0.2068 0.3325 0.1752 0.057 Uiso 1 1 calc R . .
C31 C 0.3735(4) 0.3212(4) -0.02399(13) 0.0338(12) Uani 1 1 d . . .
C32 C 0.3354(4) 0.3322(4) -0.05996(13) 0.0360(12) Uani 1 1 d . . .
C33 C 0.4320(4) 0.3638(4) 0.04227(13) 0.0356(12) Uani 1 1 d . . .
C34 C 0.4643(4) 0.2402(4) 0.03940(13) 0.0368(12) Uani 1 1 d . . .
C35 C 0.2618(4) 0.4158(4) -0.12507(13) 0.0401(13) Uani 1 1 d . . .
C36 C 0.2987(4) 0.2931(4) -0.12874(13) 0.0421(13) Uani 1 1 d . . .
C37 C 0.5489(5) 0.3380(4) 0.10858(14) 0.0570(15) Uani 1 1 d . . .
H37A H 0.6365 0.3103 0.0974 0.068 Uiso 1 1 calc R . .
H37B H 0.5476 0.3757 0.1331 0.068 Uiso 1 1 calc R . .
C38 C 0.5061(5) 0.2267(4) 0.11476(13) 0.0539(15) Uani 1 1 d . . .
H38A H 0.4155 0.2549 0.1229 0.065 Uiso 1 1 calc R . .
H38B H 0.5513 0.1782 0.1350 0.065 Uiso 1 1 calc R . .
C39 C 0.2380(7) 0.4348(6) -0.20093(16) 0.111(3) Uani 1 1 d . . .
H39A H 0.1742 0.4803 -0.2176 0.134 Uiso 1 1 calc R . .
H39B H 0.3201 0.4327 -0.2131 0.134 Uiso 1 1 calc R . .
C40 C 0.2384(8) 0.3198(6) -0.20161(18) 0.128(3) Uani 1 1 d . . .
H40A H 0.2798 0.2860 -0.2262 0.154 Uiso 1 1 calc R . .
H40B H 0.1495 0.3260 -0.2020 0.154 Uiso 1 1 calc R . .
C41 C 0.8005(4) 0.0842(4) -0.00677(13) 0.0360(12) Uani 1 1 d . . .
C42 C 0.7616(4) 0.0966(4) -0.04237(13) 0.0348(12) Uani 1 1 d . . .
C43 C 0.8696(4) 0.1224(4) 0.05861(12) 0.0326(12) Uani 1 1 d . . .
C44 C 0.8714(4) 0.0046(4) 0.05921(12) 0.0353(12) Uani 1 1 d . . .
C45 C 0.6847(4) 0.1789(4) -0.10682(13) 0.0412(13) Uani 1 1 d . . .
C46 C 0.6879(4) 0.0626(4) -0.10729(12) 0.0364(12) Uani 1 1 d . . .
C47 C 0.9049(6) 0.1118(5) 0.13519(14) 0.0710(18) Uani 1 1 d . . .
H47A H 0.9567 0.1315 0.1532 0.085 Uiso 1 1 calc R . .
H47B H 0.8179 0.1378 0.1469 0.085 Uiso 1 1 calc R . .
C48 C 0.9469(7) -0.0172(6) 0.13105(16) 0.107(3) Uani 1 1 d . . .
H48A H 0.9254 -0.0482 0.1554 0.129 Uiso 1 1 calc R . .
H48B H 1.0395 -0.0441 0.1276 0.129 Uiso 1 1 calc R . .
C49 C 0.6900(9) 0.1813(6) -0.18284(18) 0.144(4) Uani 1 1 d . . .
H49A H 0.6406 0.2241 -0.2032 0.173 Uiso 1 1 calc R . .
H49B H 0.7776 0.1763 -0.1899 0.173 Uiso 1 1 calc R . .
C50 C 0.6897(6) 0.0619(5) -0.18488(15) 0.0800(19) Uani 1 1 d . . .
H50A H 0.7755 0.0105 -0.1940 0.096 Uiso 1 1 calc R . .
H50B H 0.6344 0.0592 -0.2044 0.096 Uiso 1 1 calc R . .
C51 C 0.9631(6) 0.2016(5) 0.23760(17) 0.0654(17) Uani 1 1 d . . .
C52 C 0.8752(6) 0.2389(5) 0.27441(17) 0.0669(18) Uani 1 1 d . . .
C53 C 1.0131(5) -0.2156(5) 0.23172(17) 0.0526(15) Uani 1 1 d . . .
C54 C 1.0380(5) -0.1871(5) 0.27200(16) 0.0465(14) Uani 1 1 d . . .
C55 C 0.6104(6) 0.0817(4) 0.21815(15) 0.0470(14) Uani 1 1 d . . .
C56 C 0.6108(6) -0.0093(5) 0.25060(15) 0.0490(15) Uani 1 1 d . . .
C57 C 0.4852(14) 0.3899(9) 0.2396(3) 0.239(6) Uani 1 1 d D . .
Cl11 Cl 0.5345(6) 0.4647(4) 0.27232(12) 0.201(3) Uani 0.75 1 d PD A 1
Cl21 Cl 0.4388(3) 0.4846(3) 0.20391(8) 0.1331(12) Uani 0.75 1 d PD A 1
Cl12 Cl 0.5067(16) 0.4003(17) 0.2825(4) 0.305(14) Uani 0.25 1 d PD A 2
Cl22 Cl 0.3554(7) 0.5071(10) 0.2337(3) 0.134(4) Uani 0.25 1 d PD A 2
O13 O 0.2909(4) 0.1981(4) 0.25841(14) 0.1338(19) Uani 1 1 d . . .
O14 O 1.1078(11) 0.4430(10) 0.2538(3) 0.081(4) Uani 0.40 1 d P . .
O15 O 1.0092(7) -0.4970(7) 0.2591(2) 0.088(3) Uani 0.60 1 d P . .

loop_
_atom_site_aniso_label
_atom_site_aniso_U_11
_atom_site_aniso_U_22
_atom_site_aniso_U_33
_atom_site_aniso_U_23
_atom_site_aniso_U_13
_atom_site_aniso_U_12
Fe1 0.0592(5) 0.0377(4) 0.0338(4) 0.0009(4) 0.0031(4) -0.0195(4)
O1 0.068(2) 0.057(2) 0.040(2) -0.0062(19) 0.0097(18) -0.035(2)
O2 0.089(3) 0.043(2) 0.048(2) -0.0102(19) 0.018(2) -0.028(2)
O3 0.210(5) 0.115(4) 0.111(4) -0.014(3) 0.051(4) -0.126(4)
O4 0.196(5) 0.062(3) 0.102(4) -0.036(3) 0.032(3) -0.070(3)
O5 0.068(3) 0.039(2) 0.042(2) -0.0071(18) -0.0064(19) -0.015(2)
O6 0.067(3) 0.044(2) 0.037(2) -0.0057(18) -0.0072(18) -0.016(2)
O7 0.122(4) 0.059(3) 0.083(3) -0.031(3) -0.019(3) 0.006(3)
O8 0.088(3) 0.057(3) 0.091(3) 0.021(2) -0.045(3) -0.020(2)
O9 0.052(2) 0.051(2) 0.051(2) 0.0164(18) 0.0016(19) -0.020(2)
O10 0.056(2) 0.055(2) 0.049(2) 0.0206(19) 0.000(2) -0.020(2)
O11 0.069(3) 0.089(3) 0.070(3) 0.025(2) -0.027(2) -0.026(2)
O12 0.095(3) 0.127(4) 0.075(3) 0.027(3) -0.003(3) -0.075(3)
S1 0.0743(10) 0.0337(8) 0.0338(8) 0.0004(6) 0.0074(7) -0.0144(7)
S2 0.0844(11) 0.0359(8) 0.0330(8) -0.0005(7) 0.0069(7) -0.0226(8)
S3 0.0706(10) 0.0349(8) 0.0323(8) 0.0025(6) 0.0033(7) -0.0167(7)
S4 0.0702(10) 0.0363(8) 0.0325(8) 0.0005(6) 0.0020(7) -0.0231(7)
S5 0.0808(11) 0.0519(9) 0.0351(8) 0.0031(7) 0.0054(7) -0.0344(8)
S6 0.0850(11) 0.0409(9) 0.0413(9) -0.0083(7) 0.0088(8) -0.0147(8)
S7 0.0702(10) 0.0355(8) 0.0338(8) -0.0015(6) 0.0063(7) -0.0186(7)
S8 0.0773(10) 0.0385(8) 0.0322(8) 0.0022(6) 0.0015(7) -0.0286(7)
S9 0.0781(10) 0.0312(8) 0.0346(8) -0.0016(6) 0.0029(7) -0.0201(7)
S10 0.0740(10) 0.0295(7) 0.0322(8) 0.0011(6) 0.0019(7) -0.0165(7)
S11 0.0789(11) 0.0326(8) 0.0327(8) 0.0002(6) 0.0033(7) -0.0196(7)
S12 0.0771(10) 0.0305(8) 0.0312(8) -0.0012(6) 0.0012(7) -0.0182(7)
S13 0.0757(10) 0.0355(8) 0.0385(8) 0.0064(7) 0.0023(7) -0.0235(7)
S14 0.0761(10) 0.0335(8) 0.0368(8) -0.0041(6) 0.0107(7) -0.0166(7)
S15 0.0705(10) 0.0311(8) 0.0379(8) -0.0046(6) 0.0100(7) -0.0212(7)
S16 0.1008(12) 0.0308(8) 0.0361(8) -0.0017(7) 0.0112(8) -0.0229(8)
S17 0.0786(10) 0.0302(8) 0.0368(8) -0.0002(6) -0.0004(7) -0.0151(7)
S18 0.0754(11) 0.0310(8) 0.0381(8) -0.0013(6) -0.0007(7) -0.0147(7)
S19 0.0663(10) 0.0349(8) 0.0401(8) 0.0005(7) 0.0034(7) -0.0188(7)
S20 0.0702(10) 0.0330(8) 0.0468(9) -0.0068(7) 0.0126(7) -0.0166(7)
S21 0.0596(9) 0.0328(8) 0.0315(8) 0.0023(6) -0.0077(7) -0.0173(7)
S22 0.0615(9) 0.0295(7) 0.0311(8) 0.0004(6) -0.0069(7) -0.0140(7)
S23 0.0587(9) 0.0329(8) 0.0371(8) -0.0019(6) -0.0145(7) -0.0142(7)
S24 0.0748(10) 0.0348(8) 0.0461(9) 0.0094(7) -0.0293(8) -0.0236(7)
S25 0.0610(9) 0.0364(8) 0.0428(8) 0.0051(7) -0.0148(7) -0.0171(7)
S26 0.0601(10) 0.0334(8) 0.0458(9) 0.0026(7) -0.0103(7) -0.0135(7)
S27 0.0567(9) 0.0355(8) 0.0441(9) 0.0036(7) -0.0138(7) -0.0175(7)
S28 0.0608(9) 0.0356(8) 0.0452(9) 0.0003(7) -0.0127(7) -0.0156(7)
S29 0.0623(10) 0.0477(9) 0.0436(9) 0.0006(7) -0.0127(7) -0.0204(8)
S30 0.0587(10) 0.0435(9) 0.0519(9) 0.0124(7) -0.0121(8) -0.0104(7)
S31 0.0783(11) 0.0469(9) 0.0468(9) 0.0113(7) -0.0196(8) -0.0237(8)
S32 0.1190(14) 0.0493(10) 0.0488(10) -0.0073(8) -0.0267(9) -0.0191(9)
S33 0.0835(11) 0.0485(9) 0.0374(8) 0.0142(7) -0.0246(8) -0.0388(8)
S34 0.0598(9) 0.0347(8) 0.0329(8) 0.0007(6) -0.0117(7) -0.0137(7)
S35 0.0826(11) 0.0497(9) 0.0402(8) 0.0137(7) -0.0241(8) -0.0390(8)
S36 0.0617(9) 0.0354(8) 0.0343(8) 0.0030(6) -0.0138(7) -0.0130(7)
S37 0.0627(9) 0.0475(8) 0.0376(8) 0.0047(7) -0.0164(7) -0.0301(7)
S38 0.1239(14) 0.0430(9) 0.0484(10) 0.0170(8) -0.0378(9) -0.0295(9)
S39 0.1120(13) 0.0542(10) 0.0495(10) 0.0202(8) -0.0345(9) -0.0407(9)
S40 0.0942(12) 0.0497(9) 0.0379(9) 0.0065(7) -0.0248(8) -0.0327(8)
C1 0.049(3) 0.032(3) 0.033(3) 0.004(2) -0.005(3) -0.014(2)
C2 0.042(3) 0.033(3) 0.036(3) 0.007(2) -0.005(2) -0.016(2)
C3 0.041(3) 0.044(3) 0.020(3) 0.000(2) 0.000(2) -0.017(3)
C4 0.047(3) 0.043(3) 0.025(3) 0.001(2) 0.000(2) -0.019(3)
C5 0.041(3) 0.043(3) 0.026(3) 0.004(2) 0.000(2) -0.018(3)
C6 0.042(3) 0.037(3) 0.030(3) 0.003(2) 0.001(2) -0.015(3)
C7 0.056(4) 0.065(4) 0.036(3) 0.005(3) 0.000(3) -0.020(3)
C8 0.081(4) 0.063(4) 0.027(3) -0.013(3) 0.007(3) -0.035(3)
C9 0.073(4) 0.042(3) 0.032(3) -0.005(3) 0.006(3) -0.021(3)
C10 0.059(4) 0.054(4) 0.026(3) 0.009(3) -0.008(3) -0.024(3)
C11 0.055(3) 0.029(3) 0.032(3) 0.002(2) -0.007(3) -0.015(3)
C12 0.051(3) 0.026(3) 0.035(3) 0.000(2) -0.005(3) -0.013(2)
C13 0.042(3) 0.035(3) 0.030(3) 0.000(2) -0.004(2) -0.015(2)
C14 0.040(3) 0.033(3) 0.030(3) 0.002(2) -0.002(2) -0.012(2)
C15 0.045(3) 0.038(3) 0.027(3) -0.002(2) 0.002(2) -0.016(3)
C16 0.057(3) 0.032(3) 0.032(3) 0.003(2) -0.001(3) -0.018(3)
C17 0.065(4) 0.056(4) 0.035(3) 0.002(3) 0.006(3) -0.030(3)
C18 0.064(4) 0.044(3) 0.031(3) -0.005(3) 0.009(3) -0.021(3)
C19 0.094(4) 0.039(3) 0.040(3) 0.000(3) 0.003(3) -0.016(3)
C20 0.079(4) 0.047(4) 0.039(3) 0.004(3) 0.012(3) -0.021(3)
C21 0.061(4) 0.031(3) 0.038(3) 0.001(3) -0.010(3) -0.019(3)
C22 0.040(3) 0.035(3) 0.037(3) -0.003(2) 0.001(2) -0.015(3)
C23 0.049(3) 0.034(3) 0.037(3) -0.003(3) 0.003(2) -0.015(3)
C24 0.055(4) 0.044(3) 0.036(3) -0.005(3) 0.002(3) -0.012(3)
C25 0.062(4) 0.044(3) 0.042(3) -0.010(3) -0.002(3) -0.016(3)
C26 0.037(3) 0.028(3) 0.031(3) -0.004(3) 0.004(2) -0.012(2)
C27 0.030(3) 0.030(3) 0.034(3) 0.001(2) -0.006(2) -0.011(2)
C28 0.039(3) 0.034(3) 0.032(3) 0.002(2) -0.009(2) -0.016(2)
C29 0.044(3) 0.048(3) 0.037(3) -0.001(3) -0.016(3) -0.012(3)
C30 0.059(4) 0.052(3) 0.038(3) 0.012(3) -0.014(3) -0.026(3)
C31 0.033(3) 0.030(3) 0.037(3) 0.000(2) 0.004(2) -0.011(2)
C32 0.040(3) 0.031(3) 0.037(3) 0.003(2) 0.001(2) -0.015(2)
C33 0.037(3) 0.038(3) 0.036(3) 0.004(3) -0.003(2) -0.017(3)
C34 0.032(3) 0.039(3) 0.039(3) 0.003(3) -0.001(2) -0.012(2)
C35 0.044(3) 0.043(3) 0.038(3) 0.005(3) -0.015(3) -0.018(3)
C36 0.042(3) 0.044(3) 0.044(3) 0.001(3) -0.011(3) -0.017(3)
C37 0.063(4) 0.063(4) 0.055(4) 0.009(3) -0.023(3) -0.030(3)
C38 0.060(4) 0.063(4) 0.045(4) 0.021(3) -0.018(3) -0.028(3)
C39 0.220(8) 0.068(5) 0.036(4) -0.001(4) -0.033(5) -0.029(5)
C40 0.277(10) 0.065(5) 0.055(5) 0.017(4) -0.063(5) -0.063(6)
C41 0.037(3) 0.033(3) 0.041(3) 0.000(2) 0.002(2) -0.016(2)
C42 0.037(3) 0.038(3) 0.031(3) 0.007(2) -0.009(2) -0.014(2)
C43 0.036(3) 0.040(3) 0.024(3) 0.005(2) -0.003(2) -0.016(2)
C44 0.039(3) 0.039(3) 0.028(3) 0.003(2) -0.009(2) -0.012(3)
C45 0.048(3) 0.047(3) 0.035(3) 0.012(3) -0.014(2) -0.022(3)
C46 0.040(3) 0.045(3) 0.027(3) 0.004(3) -0.007(2) -0.017(3)
C47 0.122(5) 0.066(4) 0.032(3) 0.013(3) -0.014(3) -0.038(4)
C48 0.222(8) 0.076(5) 0.047(4) 0.021(4) -0.055(5) -0.070(5)
C49 0.308(11) 0.086(6) 0.054(5) 0.003(4) 0.025(6) -0.095(7)
C50 0.105(5) 0.081(5) 0.050(4) 0.008(4) -0.003(4) -0.027(4)
C51 0.094(5) 0.062(4) 0.058(4) 0.004(4) 0.001(4) -0.050(4)
C52 0.107(5) 0.035(4) 0.059(4) -0.003(3) 0.003(4) -0.026(4)
C53 0.057(4) 0.039(4) 0.063(4) -0.011(3) -0.003(3) -0.017(3)
C54 0.050(4) 0.050(4) 0.050(4) 0.009(3) -0.011(3) -0.029(3)
C55 0.060(4) 0.034(3) 0.043(4) -0.004(3) 0.006(3) -0.012(3)
C56 0.056(4) 0.053(4) 0.041(4) 0.000(3) 0.009(3) -0.026(3)
C57 0.46(2) 0.135(10) 0.165(12) -0.002(9) -0.081(13) -0.149(12)
Cl11 0.370(7) 0.131(3) 0.103(3) 0.030(3) -0.138(4) -0.056(3)
Cl21 0.133(3) 0.186(3) 0.086(2) 0.048(2) -0.046(2) -0.054(2)
Cl12 0.250(16) 0.35(2) 0.137(12) 0.159(15) 0.043(10) 0.111(15)
Cl22 0.061(6) 0.179(10) 0.157(10) -0.024(8) -0.010(6) -0.032(6)
O13 0.115(4) 0.142(4) 0.117(4) -0.001(4) 0.016(3) -0.013(3)
O14 0.093(10) 0.077(9) 0.071(8) 0.014(7) -0.034(8) -0.021(7)
O15 0.096(7) 0.078(6) 0.093(6) 0.004(5) 0.001(6) -0.036(5)

loop_
_atom_type_symbol
_atom_type_description
_atom_type_scat_dispersion_real
_atom_type_scat_dispersion_imag
_atom_type_scat_source
C C 0.0033 0.0016 'International Tables Vol C Tables 4.2.6.8 and 6.1.1.4'
H H 0.0000 0.0000 'International Tables Vol C Tables 4.2.6.8 and 6.1.1.4'
O O 0.0106 0.0060 'International Tables Vol C Tables 4.2.6.8 and 6.1.1.4'
S S 0.1246 0.1234 'International Tables Vol C Tables 4.2.6.8 and 6.1.1.4'
Cl Cl 0.1484 0.1585 'International Tables Vol C Tables 4.2.6.8 and 6.1.1.4'
Fe Fe 0.3463 0.8444 'International Tables Vol C Tables 4.2.6.8 and 6.1.1.4'

loop_
_geom_angle_atom_site_label_1
_geom_angle_atom_site_label_2
_geom_angle_atom_site_label_3
_geom_angle
_geom_angle_site_symmetry_1
_geom_angle_site_symmetry_3
_geom_angle_publ_flag
O2 Fe1 O6 89.68(14) . . ?
O2 Fe1 O10 95.96(15) . . ?
O6 Fe1 O10 92.10(13) . . ?
O2 Fe1 O5 165.88(15) . . ?
O6 Fe1 O5 80.68(14) . . ?
O10 Fe1 O5 94.69(14) . . ?
O2 Fe1 O1 81.48(14) . . ?
O6 Fe1 O1 97.57(13) . . ?
O10 Fe1 O1 169.96(14) . . ?
O5 Fe1 O1 89.54(14) . . ?
O2 Fe1 O9 98.33(14) . . ?
O6 Fe1 O9 169.65(14) . . ?
O10 Fe1 O9 80.61(14) . . ?
O5 Fe1 O9 92.52(14) . . ?
O1 Fe1 O9 90.13(13) . . ?
C51 O1 Fe1 113.5(3) . . ?
C52 O2 Fe1 114.8(4) . . ?
C53 O5 Fe1 114.3(3) . . ?
C54 O6 Fe1 115.5(3) . . ?
C55 O9 Fe1 115.3(3) . . ?
C56 O10 Fe1 114.7(3) . . ?
C1 S1 C3 95.0(2) . . ?
C1 S2 C4 95.4(2) . . ?
C2 S3 C5 95.6(2) . . ?
C2 S4 C6 95.8(2) . . ?
C3 S5 C7 104.5(2) . . ?
C4 S6 C8 98.9(2) . . ?
C5 S7 C9 103.5(2) . . ?
C6 S8 C10 98.1(2) . . ?
C13 S9 C11 95.8(2) . . ?
C11 S10 C14 95.9(2) . . ?
C12 S11 C15 95.5(2) . . ?
C12 S12 C16 95.9(2) . . ?
C13 S13 C17 100.5(2) . . ?
C14 S14 C18 102.3(2) . . ?
C15 S15 C19 101.2(2) . . ?
C16 S16 C20 101.6(2) . . ?
C21 S17 C22 95.8(2) . . ?
C21 S18 C23 95.5(2) . . ?
C22 S19 C24 101.7(2) . . ?
C23 S20 C25 100.0(2) . . ?
C26 S21 C27 96.0(2) . . ?
C26 S22 C28 95.5(2) . . ?
C27 S23 C29 99.5(2) . . ?
C28 S24 C30 102.5(2) . . ?
C31 S25 C33 95.9(2) . . ?
C31 S26 C34 95.0(2) . . ?
C32 S27 C35 95.5(2) . . ?
C32 S28 C36 95.3(2) . . ?
C33 S29 C37 102.5(2) . . ?
C34 S30 C38 100.5(2) . . ?
C35 S31 C39 101.6(3) . . ?
C36 S32 C40 101.1(3) . . ?
C43 S33 C41 96.4(2) . . ?
C44 S34 C41 95.8(2) . . ?
C42 S35 C45 95.4(2) . . ?
C42 S36 C46 95.1(2) . . ?
C43 S37 C47 102.6(2) . . ?
C48 S38 C44 104.0(2) . . ?
C49 S39 C45 101.0(3) . . ?
C46 S40 C50 101.0(3) . . ?
C2 C1 S2 122.1(3) . . ?
C2 C1 S1 123.1(4) . . ?
S2 C1 S1 114.8(3) . . ?
C1 C2 S4 121.7(4) . . ?
C1 C2 S3 123.2(3) . . ?
S4 C2 S3 115.1(3) . . ?
C4 C3 S1 117.4(3) . . ?
C4 C3 S5 128.9(4) . . ?
S1 C3 S5 113.7(3) . . ?
C3 C4 S2 116.9(4) . . ?
C3 C4 S6 126.2(4) . . ?
S2 C4 S6 116.8(3) . . ?
C6 C5 S7 128.8(4) . . ?
C6 C5 S3 116.8(4) . . ?
S7 C5 S3 114.4(3) . . ?
C5 C6 S8 126.7(4) . . ?
C5 C6 S4 116.6(3) . . ?
S8 C6 S4 116.7(3) . . ?
C8 C7 S5 115.8(3) . . ?
C7 C8 S6 113.8(3) . . ?
C10 C9 S7 115.6(3) . . ?
C9 C10 S8 113.1(3) . . ?
C12 C11 S10 122.3(3) . . ?
C12 C11 S9 123.4(4) . . ?
S10 C11 S9 114.3(3) . . ?
C11 C12 S12 122.3(4) . . ?
C11 C12 S11 122.7(3) . . ?
S12 C12 S11 115.0(3) . . ?
C14 C13 S9 117.3(3) . . ?
C14 C13 S13 127.4(4) . . ?
S9 C13 S13 115.3(3) . . ?
C13 C14 S14 129.2(4) . . ?
C13 C14 S10 116.6(4) . . ?
S14 C14 S10 114.2(2) . . ?
C16 C15 S11 116.8(4) . . ?
C16 C15 S15 128.9(4) . . ?
S11 C15 S15 114.2(3) . . ?
C15 C16 S12 116.7(3) . . ?
C15 C16 S16 128.0(4) . . ?
S12 C16 S16 115.4(3) . . ?
C18 C17 S13 114.3(3) . . ?
C17 C18 S14 113.6(3) . . ?
C20 C19 S15 117.0(4) . . ?
C19 C20 S16 117.1(4) . . ?
C21 C21 S18 122.2(5) 2_566 . ?
C21 C21 S17 122.3(5) 2_566 . ?
S18 C21 S17 115.6(2) . . ?
C23 C22 S19 129.1(4) . . ?
C23 C22 S17 116.0(3) . . ?
S19 C22 S17 115.0(3) . . ?
C22 C23 S20 128.2(4) . . ?
C22 C23 S18 117.2(4) . . ?
S20 C23 S18 114.6(3) . . ?
C25 C24 S19 115.3(3) . . ?
C24 C25 S20 113.6(3) . . ?
C26 C26 S22 122.3(5) 2_565 . ?
C26 C26 S21 123.0(4) 2_565 . ?
S22 C26 S21 114.8(2) . . ?
C28 C27 S23 127.6(3) . . ?
C28 C27 S21 116.3(3) . . ?
S23 C27 S21 116.1(2) . . ?
C27 C28 S24 129.3(4) . . ?
C27 C28 S22 117.2(3) . . ?
S24 C28 S22 113.5(3) . . ?
C30 C29 S23 115.0(3) . . ?
C29 C30 S24 114.9(3) . . ?
C32 C31 S25 122.5(3) . . ?
C32 C31 S26 122.6(4) . . ?
S25 C31 S26 115.0(3) . . ?
C31 C32 S28 123.0(3) . . ?
C31 C32 S27 122.0(4) . . ?
S28 C32 S27 115.0(3) . . ?
C34 C33 S29 128.9(4) . . ?
C34 C33 S25 116.5(4) . . ?
S29 C33 S25 114.6(3) . . ?
C33 C34 S26 117.5(3) . . ?
C33 C34 S30 127.9(4) . . ?
S26 C34 S30 114.6(3) . . ?
C36 C35 S31 128.8(4) . . ?
C36 C35 S27 116.5(4) . . ?
S31 C35 S27 114.7(3) . . ?
C35 C36 S32 128.8(4) . . ?
C35 C36 S28 117.3(4) . . ?
S32 C36 S28 114.0(3) . . ?
C38 C37 S29 114.3(3) . . ?
C37 C38 S30 113.4(3) . . ?
C40 C39 S31 124.8(5) . . ?
C39 C40 S32 126.9(5) . . ?
C42 C41 S33 122.6(3) . . ?
C42 C41 S34 123.3(4) . . ?
S33 C41 S34 114.0(3) . . ?
C41 C42 S35 122.3(4) . . ?
C41 C42 S36 122.3(3) . . ?
S35 C42 S36 115.3(3) . . ?
C44 C43 S33 116.7(3) . . ?
C44 C43 S37 128.2(3) . . ?
S33 C43 S37 115.0(3) . . ?
C43 C44 S34 117.1(3) . . ?
C43 C44 S38 127.4(4) . . ?
S34 C44 S38 115.4(3) . . ?
C46 C45 S35 117.7(3) . . ?
C46 C45 S39 124.7(4) . . ?
S35 C45 S39 117.5(3) . . ?
C45 C46 S40 126.4(4) . . ?
C45 C46 S36 116.4(4) . . ?
S40 C46 S36 117.2(3) . . ?
C48 C47 S37 119.8(4) . . ?
C47 C48 S38 124.4(5) . . ?
C50 C49 S39 127.0(5) . . ?
C49 C50 S40 120.9(5) . . ?
O3 C51 O1 123.9(6) . . ?
O3 C51 C52 120.6(6) . . ?
O1 C51 C52 115.6(5) . . ?
O4 C52 O2 125.5(6) . . ?
O4 C52 C51 120.1(6) . . ?
O2 C52 C51 114.4(5) . . ?
O7 C53 O5 124.1(6) . . ?
O7 C53 C54 120.5(6) . . ?
O5 C53 C54 115.4(5) . . ?
O8 C54 O6 126.3(5) . . ?
O8 C54 C53 119.7(6) . . ?
O6 C54 C53 114.0(5) . . ?
O11 C55 O9 126.0(5) . . ?
O11 C55 C56 120.8(5) . . ?
O9 C55 C56 113.2(5) . . ?
O12 C56 O10 125.5(5) . . ?
O12 C56 C55 120.2(6) . . ?
O10 C56 C55 114.3(5) . . ?
Cl12 C57 Cl22 103.8(10) . . ?
Cl12 C57 Cl21 137.3(10) . . ?
Cl22 C57 Cl21 46.8(4) . . ?
Cl12 C57 Cl11 33.9(8) . . ?
Cl22 C57 Cl11 93.5(6) . . ?
Cl21 C57 Cl11 107.8(5) . . ?

loop_
_geom_bond_atom_site_label_1
_geom_bond_atom_site_label_2
_geom_bond_distance
_geom_bond_site_symmetry_2
_geom_bond_publ_flag
Fe1 O2 1.993(3) . ?
Fe1 O6 2.001(3) . ?
Fe1 O10 2.001(3) . ?
Fe1 O5 2.007(3) . ?
Fe1 O1 2.011(3) . ?
Fe1 O9 2.018(3) . ?
O1 C51 1.276(6) . ?
O2 C52 1.276(6) . ?
O3 C51 1.226(6) . ?
O4 C52 1.214(6) . ?
O5 C53 1.272(6) . ?
O6 C54 1.267(6) . ?
O7 C53 1.217(6) . ?
O8 C54 1.217(5) . ?
O9 C55 1.285(5) . ?
O10 C56 1.288(6) . ?
O11 C55 1.225(5) . ?
O12 C56 1.208(5) . ?
S1 C1 1.739(4) . ?
S1 C3 1.740(4) . ?
S2 C1 1.735(5) . ?
S2 C4 1.738(4) . ?
S3 C2 1.733(5) . ?
S3 C5 1.752(4) . ?
S4 C2 1.727(4) . ?
S4 C6 1.753(5) . ?
S5 C3 1.742(4) . ?
S5 C7 1.791(5) . ?
S6 C4 1.741(5) . ?
S6 C8 1.808(5) . ?
S7 C5 1.737(5) . ?
S7 C9 1.802(4) . ?
S8 C6 1.738(4) . ?
S8 C10 1.808(5) . ?
S9 C13 1.736(4) . ?
S9 C11 1.744(4) . ?
S10 C11 1.743(5) . ?
S10 C14 1.743(4) . ?
S11 C12 1.731(4) . ?
S11 C15 1.745(4) . ?
S12 C12 1.725(4) . ?
S12 C16 1.740(5) . ?
S13 C13 1.745(4) . ?
S13 C17 1.793(5) . ?
S14 C14 1.739(5) . ?
S14 C18 1.804(4) . ?
S15 C15 1.747(5) . ?
S15 C19 1.792(5) . ?
S16 C16 1.745(4) . ?
S16 C20 1.764(5) . ?
S17 C21 1.724(4) . ?
S17 C22 1.747(5) . ?
S18 C21 1.718(5) . ?
S18 C23 1.741(5) . ?
S19 C22 1.737(4) . ?
S19 C24 1.790(4) . ?
S20 C23 1.734(5) . ?
S20 C25 1.793(5) . ?
S21 C26 1.737(4) . ?
S21 C27 1.755(4) . ?
S22 C26 1.737(4) . ?
S22 C28 1.755(4) . ?
S23 C27 1.737(4) . ?
S23 C29 1.784(4) . ?
S24 C28 1.743(4) . ?
S24 C30 1.797(5) . ?
S25 C31 1.733(4) . ?
S25 C33 1.736(4) . ?
S26 C31 1.743(4) . ?
S26 C34 1.743(5) . ?
S27 C32 1.733(4) . ?
S27 C35 1.744(5) . ?
S28 C32 1.728(5) . ?
S28 C36 1.746(5) . ?
S29 C33 1.731(5) . ?
S29 C37 1.783(4) . ?
S30 C34 1.754(4) . ?
S30 C38 1.801(5) . ?
S31 C35 1.741(5) . ?
S31 C39 1.761(6) . ?
S32 C36 1.740(5) . ?
S32 C40 1.760(6) . ?
S33 C43 1.730(4) . ?
S33 C41 1.735(4) . ?
S34 C44 1.734(4) . ?
S34 C41 1.748(4) . ?
S35 C42 1.722(4) . ?
S35 C45 1.738(5) . ?
S36 C42 1.735(5) . ?
S36 C46 1.758(4) . ?
S37 C43 1.741(4) . ?
S37 C47 1.797(5) . ?
S38 C48 1.720(6) . ?
S38 C44 1.735(4) . ?
S39 C49 1.734(7) . ?
S39 C45 1.741(4) . ?
S40 C46 1.741(5) . ?
S40 C50 1.806(5) . ?
C1 C2 1.367(6) . ?
C3 C4 1.337(6) . ?
C5 C6 1.344(5) . ?
C7 C8 1.502(6) . ?
C9 C10 1.481(6) . ?
C11 C12 1.356(6) . ?
C13 C14 1.351(5) . ?
C15 C16 1.345(5) . ?
C17 C18 1.500(5) . ?
C19 C20 1.462(6) . ?
C21 C21 1.384(8) 2_566 ?
C22 C23 1.351(5) . ?
C24 C25 1.505(5) . ?
C26 C26 1.359(8) 2_565 ?
C27 C28 1.346(5) . ?
C29 C30 1.497(5) . ?
C31 C32 1.364(6) . ?
C33 C34 1.352(6) . ?
C35 C36 1.340(6) . ?
C37 C38 1.522(6) . ?
C39 C40 1.327(7) . ?
C41 C42 1.355(6) . ?
C43 C44 1.354(5) . ?
C45 C46 1.333(6) . ?
C47 C48 1.409(7) . ?
C49 C50 1.383(7) . ?
C51 C52 1.533(8) . ?
C53 C54 1.532(7) . ?
C55 C56 1.546(7) . ?
C57 Cl12 1.568(14) . ?
C57 Cl22 1.641(12) . ?
C57 Cl21 1.658(10) . ?
C57 Cl11 1.684(10) . ?
O14 O15 1.085(10) 1_565 ?
O15 O14 1.085(10) 1_545 ?
